data_2108818
loop_
_publ_author_name
'Konieczny, Krzysztof A.'
'Bakowicz, Julia'
'Paliwoda, Damian'
'Warren, Mark R.'
'Ciesielski, Arkadiusz'
'Cyra\'nski, Micha\/l K.'
'Turowska-Tyrk, Ilona'

_publ_section_title
;
 Structural reasons for the formation of multicomponent products and the
 influence of high pressure
;
_journal_issue 3
_journal_name_full 'Acta Crystallographica Section B'
_journal_page_first
;
;
_journal_paper_doi 10.1107/S2052520621004492
_journal_volume 77
_journal_year 2021
_chemical_absolute_configuration syn
_chemical_formula_sum 'C31 H39 N O3'
_chemical_formula_weight 473.63
_space_group_crystal_system orthorhombic
_space_group_IT_number 19
_space_group_name_Hall 'P 2ac 2ab'
_space_group_name_H-M_alt 'P 21 21 21'
_atom_sites_solution_hydrogens geom
_atom_sites_solution_primary isomor
_audit_creation_method SHELXL-2014/7
_cell_angle_alpha 90
_cell_angle_beta 90
_cell_angle_gamma 90
_cell_formula_units_Z 4
_cell_length_a 5.9907(12)
_cell_length_b 13.301(5)
_cell_length_c 31.928(9)
_cell_measurement_pressure 750000
_cell_measurement_reflns_used 1825
_cell_measurement_temperature 299(2)
_cell_measurement_theta_max 24.8
_cell_measurement_theta_min 2.4
_cell_volume 2544.1(13)
_computing_cell_refinement 'Bruker SAINT'
_computing_data_collection 'Bruker APEX2'
_computing_data_reduction 'Bruker SAINT'
_computing_molecular_graphics 'ORTEP-3 for Windows (Farrugia, 2012)'
_computing_publication_material 'SHELXL 2014/7 (Sheldrick, 2015)'
_computing_structure_refinement 'SHELXL 2014/7 (Sheldrick, 2015)'
_computing_structure_solution 'SHELXS-2013/1 (Sheldrick, 2008)'
_diffrn_ambient_pressure 750000
_diffrn_ambient_temperature 299(2)
_diffrn_measured_fraction_theta_full 0.515
_diffrn_measured_fraction_theta_max 0.515
_diffrn_measurement_device_type 'Bruker APEX-II CCD'
_diffrn_measurement_method '\f- and \w scans'
_diffrn_radiation_type MoK\a
_diffrn_radiation_wavelength 0.70932
_diffrn_reflns_av_R_equivalents 0.1818
_diffrn_reflns_av_unetI/netI 0.1849
_diffrn_reflns_Laue_measured_fraction_full 0.515
_diffrn_reflns_Laue_measured_fraction_max 0.515
_diffrn_reflns_limit_h_max 7
_diffrn_reflns_limit_h_min -7
_diffrn_reflns_limit_k_max 12
_diffrn_reflns_limit_k_min -12
_diffrn_reflns_limit_l_max 31
_diffrn_reflns_limit_l_min -31
_diffrn_reflns_number 15004
_diffrn_reflns_point_group_measured_fraction_full 0.516
_diffrn_reflns_point_group_measured_fraction_max 0.516
_diffrn_reflns_theta_full 24.991
_diffrn_reflns_theta_max 24.991
_diffrn_reflns_theta_min 1.659
_exptl_absorpt_coefficient_mu 0.078
_exptl_absorpt_correction_type none
_exptl_absorpt_process_details none
_exptl_crystal_colour colourless
_exptl_crystal_density_diffrn 1.237
_exptl_crystal_description block
_exptl_crystal_F_000 1024
_exptl_crystal_size_max 0.400
_exptl_crystal_size_mid 0.180
_exptl_crystal_size_min 0.140
_refine_diff_density_max 0.145
_refine_diff_density_min -0.147
_refine_diff_density_rms 0.038
_refine_ls_abs_structure_details
;
The absolute configuration was assigned to agree with that of its
precursor (S)-(-)-1-phenylethaneamine at the chiral centre C25.
;
_refine_ls_abs_structure_Flack -2.8(10)
_refine_ls_extinction_method none
_refine_ls_goodness_of_fit_ref 0.996
_refine_ls_hydrogen_treatment constr
_refine_ls_matrix_type full
_refine_ls_number_parameters 259
_refine_ls_number_reflns 2311
_refine_ls_number_restraints 225
_refine_ls_restrained_S_all 0.972
_refine_ls_R_factor_all 0.2104
_refine_ls_R_factor_gt 0.0785
_refine_ls_shift/su_max 0.000
_refine_ls_shift/su_mean 0.000
_refine_ls_structure_factor_coef Fsqd
_refine_ls_weighting_details 'w=1/[\s^2^(Fo^2^)+(0.0919P)^2^] where P=(Fo^2^+2Fc^2^)/3'
_refine_ls_weighting_scheme calc
_refine_ls_wR_factor_gt 0.1593
_refine_ls_wR_factor_ref 0.2033
_reflns_Friedel_coverage 0.718
_reflns_Friedel_fraction_full 0.517
_reflns_Friedel_fraction_max 0.517
_reflns_number_gt 1039
_reflns_number_total 2311
_reflns_threshold_expression 'I > 2\s(I)'
_cod_data_source_file eb5068sup1.cif
_cod_data_source_block 44hUV_075GPa
_cod_database_code 2108818
_shelx_shelxl_version_number 2014/7
_shelx_space_group_comment
;
The symmetry employed for this shelxl refinement is uniquely defined
by the following loop, which should always be used as a source of
symmetry information in preference to the above space-group names.
They are only intended as comments.
;
_shelx_estimated_absorpt_t_min 0.969
_shelx_estimated_absorpt_t_max 0.989

loop_
_space_group_symop_operation_xyz
'x, y, z'
'-x+1/2, -y, z+1/2'
'-x, y+1/2, -z+1/2'
'x+1/2, -y+1/2, -z'

loop_
_atom_site_label
_atom_site_type_symbol
_atom_site_fract_x
_atom_site_fract_y
_atom_site_fract_z
_atom_site_U_iso_or_equiv
_atom_site_adp_type
_atom_site_occupancy
_atom_site_site_symmetry_order
_atom_site_calc_flag
_atom_site_refinement_flags_posn
_atom_site_refinement_flags_adp
_atom_site_refinement_flags_occupancy
_atom_site_disorder_assembly
_atom_site_disorder_group
O2 O 0.3828(14) 0.6251(7) 0.4829(3) 0.068(3) Uani 1 1 d D . . . .
O3 O 0.6937(16) 0.6163(7) 0.4452(3) 0.076(3) Uani 1 1 d D . . . .
C1 C 0.1806(17) 0.2604(9) 0.3102(4) 0.0502(14) Uiso 1 1 d D U . . .
C2 C 0.0991(17) 0.3242(10) 0.2787(4) 0.0502(14) Uiso 1 1 d D U . . .
C3 C 0.1630(16) 0.3079(9) 0.2375(4) 0.0502(14) Uiso 1 1 d D U . . .
H3 H 0.1072 0.3498 0.2167 0.060 Uiso 1 1 calc R U . . .
C4 C 0.3045(17) 0.2325(10) 0.2266(4) 0.0502(14) Uiso 1 1 d . U . . .
C5 C 0.3820(16) 0.1694(10) 0.2587(4) 0.0502(14) Uiso 1 1 d D U . . .
H5 H 0.4749 0.1160 0.2517 0.060 Uiso 1 1 calc R U . . .
C6 C 0.3253(18) 0.1835(9) 0.3005(4) 0.0502(14) Uiso 1 1 d D U . . .
C14 C 0.498(2) 0.5866(11) 0.4542(4) 0.052(4) Uani 1 1 d D . . . .
C18 C 0.3671(19) 0.2074(11) 0.1819(4) 0.072(4) Uiso 1 1 d . . . . .
H18 H 0.3572 0.1340 0.1799 0.087 Uiso 1 1 calc R U . . .
C19 C 0.6088(19) 0.2326(12) 0.1733(4) 0.086(5) Uiso 1 1 d . . . . .
H19A H 0.7005 0.2056 0.1952 0.129 Uiso 1 1 calc R U . . .
H19B H 0.6527 0.2038 0.1470 0.129 Uiso 1 1 calc R U . . .
H19C H 0.6267 0.3042 0.1722 0.129 Uiso 1 1 calc R U . . .
C20 C 0.212(2) 0.2473(11) 0.1486(5) 0.097(5) Uiso 1 1 d . . . . .
H20A H 0.0609 0.2295 0.1555 0.145 Uiso 1 1 calc R U . . .
H20B H 0.2248 0.3192 0.1472 0.145 Uiso 1 1 calc R U . . .
H20C H 0.2509 0.2187 0.1220 0.145 Uiso 1 1 calc R U . . .
C26 C 0.940(2) 0.5155(11) 0.5497(4) 0.059(4) Uiso 1 1 d . . . . .
N1 N 0.9601(15) 0.6715(7) 0.5092(3) 0.057(3) Uani 1 1 d . . . . .
H1A H 0.8506 0.6534 0.4920 0.068 Uiso 1 1 calc R U . . .
H1B H 1.0898 0.6490 0.4994 0.068 Uiso 1 1 calc R U . . .
H1C H 0.9646 0.7383 0.5111 0.068 Uiso 1 1 calc R U . . .
C24 C 0.6970(18) 0.6664(10) 0.5690(4) 0.077(4) Uiso 1 1 d . . . . .
H24A H 0.6717 0.6379 0.5963 0.115 Uiso 1 1 calc R U . . .
H24B H 0.7019 0.7383 0.5712 0.115 Uiso 1 1 calc R U . . .
H24C H 0.5779 0.6470 0.5506 0.115 Uiso 1 1 calc R U . . .
C25 C 0.919(2) 0.6278(12) 0.5517(4) 0.066(4) Uiso 1 1 d . . . . .
H25 H 1.0371 0.6524 0.5702 0.079 Uiso 1 1 calc R U . . .
C27 C 1.139(2) 0.4687(11) 0.5595(4) 0.070(4) Uiso 1 1 d . . . . .
H27 H 1.2617 0.5070 0.5675 0.084 Uiso 1 1 calc R U . . .
C28 C 1.156(2) 0.3657(12) 0.5576(5) 0.085(5) Uiso 1 1 d . . . . .
H28 H 1.2891 0.3354 0.5659 0.102 Uiso 1 1 calc R U . . .
C29 C 0.993(2) 0.3091(13) 0.5444(5) 0.090(5) Uiso 1 1 d . . . . .
H29 H 1.0115 0.2398 0.5435 0.107 Uiso 1 1 calc R U . . .
C30 C 0.795(2) 0.3501(12) 0.5321(5) 0.088(5) Uiso 1 1 d . . . . .
H30 H 0.6803 0.3095 0.5224 0.106 Uiso 1 1 calc R U . . .
C31 C 0.768(2) 0.4569(11) 0.5343(4) 0.070(4) Uiso 1 1 d . . . . .
H31 H 0.6352 0.4866 0.5255 0.083 Uiso 1 1 calc R U . . .
O1 O -0.054(3) 0.2269(12) 0.3690(5) 0.074(5) Uani 0.745(4) 1 d D U P A 1
C7 C 0.104(3) 0.2733(14) 0.3552(5) 0.061(6) Uiso 0.745(4) 1 d D U P A 1
C8 C 0.2140(19) 0.3494(9) 0.3820(4) 0.041(3) Uiso 0.745(4) 1 d D U P A 1
C9 C 0.105(2) 0.3856(11) 0.4161(4) 0.049(4) Uiso 0.745(4) 1 d D U P A 1
H9 H -0.0342 0.3594 0.4233 0.058 Uiso 0.745(4) 1 calc R U P A 1
C10 C 0.198(2) 0.4604(11) 0.4400(4) 0.054(4) Uiso 0.745(4) 1 d . U P A 1
H10 H 0.1241 0.4823 0.4640 0.065 Uiso 0.745(4) 1 calc R U P A 1
C11 C 0.398(2) 0.5035(11) 0.4290(4) 0.049(4) Uiso 0.745(4) 1 d . U P A 1
C12 C 0.514(2) 0.4629(11) 0.3958(4) 0.053(4) Uiso 0.745(4) 1 d . U P A 1
H12 H 0.6574 0.4854 0.3898 0.063 Uiso 0.745(4) 1 calc R U P A 1
C13 C 0.418(2) 0.3894(11) 0.3715(4) 0.052(4) Uiso 0.745(4) 1 d D U P A 1
H13 H 0.4924 0.3664 0.3478 0.062 Uiso 0.745(4) 1 calc R U P A 1
C15 C -0.047(2) 0.4137(11) 0.2906(4) 0.056(4) Uani 0.745(4) 1 d . U P A 1
H15 H -0.0710 0.4096 0.3209 0.067 Uiso 0.745(4) 1 calc R U P A 1
C16 C -0.2744(19) 0.4058(11) 0.2702(4) 0.057(4) Uani 0.745(4) 1 d . U P A 1
H16A H -0.3389 0.3415 0.2766 0.085 Uiso 0.745(4) 1 calc R U P A 1
H16B H -0.3695 0.4582 0.2807 0.085 Uiso 0.745(4) 1 calc R U P A 1
H16C H -0.2592 0.4128 0.2404 0.085 Uiso 0.745(4) 1 calc R U P A 1
C17 C 0.068(2) 0.5109(11) 0.2827(5) 0.073(5) Uani 0.745(4) 1 d . U P A 1
H17A H 0.2105 0.5109 0.2964 0.110 Uiso 0.745(4) 1 calc R U P A 1
H17B H 0.0888 0.5196 0.2531 0.110 Uiso 0.745(4) 1 calc R U P A 1
H17C H -0.0215 0.5650 0.2934 0.110 Uiso 0.745(4) 1 calc R U P A 1
C21 C 0.399(3) 0.1082(12) 0.3330(5) 0.056(5) Uani 0.745(4) 1 d D U P A 1
H21 H 0.4259 0.1472 0.3586 0.067 Uiso 0.745(4) 1 calc R U P A 1
C22 C 0.220(3) 0.0320(13) 0.3443(5) 0.086(6) Uani 0.745(4) 1 d D U P A 1
H22A H 0.2774 -0.0136 0.3650 0.129 Uiso 0.745(4) 1 calc R U P A 1
H22B H 0.0922 0.0664 0.3554 0.129 Uiso 0.745(4) 1 calc R U P A 1
H22C H 0.1779 -0.0050 0.3198 0.129 Uiso 0.745(4) 1 calc R U P A 1
C23 C 0.619(2) 0.0567(14) 0.3232(5) 0.075(6) Uani 0.745(4) 1 d D U P A 1
H23A H 0.6541 0.0102 0.3452 0.113 Uiso 0.745(4) 1 calc R U P A 1
H23B H 0.6061 0.0211 0.2972 0.113 Uiso 0.745(4) 1 calc R U P A 1
H23C H 0.7348 0.1061 0.3211 0.113 Uiso 0.745(4) 1 calc R U P A 1
O1D O -0.124(5) 0.263(4) 0.3578(17) 0.057(19) Uiso 0.176(4) 1 d D U P A 2
C7D C 0.117(6) 0.260(2) 0.3576(8) 0.07(2) Uiso 0.176(4) 1 d D U P A 2
C8D C 0.2140(19) 0.3494(9) 0.3820(4) 0.041(3) Uiso 0.176(4) 1 d . U P A 2
C9D C 0.105(2) 0.3856(11) 0.4161(4) 0.049(4) Uiso 0.176(4) 1 d . U P A 2
H9D H -0.0342 0.3594 0.4233 0.058 Uiso 0.176(4) 1 calc R U P A 2
C10D C 0.198(2) 0.4604(11) 0.4400(4) 0.054(4) Uiso 0.176(4) 1 d . U P A 2
H10D H 0.1241 0.4823 0.4640 0.065 Uiso 0.176(4) 1 calc R U P A 2
C11D C 0.398(2) 0.5035(11) 0.4290(4) 0.049(4) Uiso 0.176(4) 1 d . U P A 2
C12D C 0.514(2) 0.4629(11) 0.3958(4) 0.053(4) Uiso 0.176(4) 1 d . U P A 2
H12D H 0.6574 0.4854 0.3898 0.063 Uiso 0.176(4) 1 calc R U P A 2
C13D C 0.418(2) 0.3894(11) 0.3715(4) 0.052(4) Uiso 0.176(4) 1 d . U P A 2
H13D H 0.4924 0.3664 0.3478 0.062 Uiso 0.176(4) 1 calc R U P A 2
C15D C -0.047(2) 0.4137(11) 0.2906(4) 0.056(4) Uani 0.176(4) 1 d . U P A 2
H15D H -0.0710 0.4096 0.3209 0.067 Uiso 0.176(4) 1 calc R U P A 2
C16D C -0.2744(19) 0.4058(11) 0.2702(4) 0.057(4) Uani 0.176(4) 1 d . U P A 2
H16D H -0.3389 0.3415 0.2766 0.085 Uiso 0.176(4) 1 calc R U P A 2
H16E H -0.3695 0.4582 0.2807 0.085 Uiso 0.176(4) 1 calc R U P A 2
H16F H -0.2592 0.4128 0.2404 0.085 Uiso 0.176(4) 1 calc R U P A 2
C17D C 0.068(2) 0.5109(11) 0.2827(5) 0.073(5) Uani 0.176(4) 1 d . U P A 2
H17D H 0.2105 0.5109 0.2964 0.110 Uiso 0.176(4) 1 calc R U P A 2
H17E H 0.0888 0.5196 0.2531 0.110 Uiso 0.176(4) 1 calc R U P A 2
H17F H -0.0215 0.5650 0.2934 0.110 Uiso 0.176(4) 1 calc R U P A 2
C21D C 0.418(9) 0.135(4) 0.3402(10) 0.060(11) Uiso 0.176(4) 1 d D U P A 2
H21D H 0.5520 0.1713 0.3491 0.073 Uiso 0.176(4) 1 calc R U P A 2
C22D C 0.225(9) 0.160(3) 0.3699(14) 0.078(18) Uiso 0.176(4) 1 d D U P A 2
H22D H 0.1148 0.1069 0.3690 0.094 Uiso 0.176(4) 1 calc R U P A 2
H22E H 0.2812 0.1647 0.3984 0.094 Uiso 0.176(4) 1 calc R U P A 2
C23D C 0.478(14) 0.027(4) 0.333(2) 0.09(2) Uiso 0.176(4) 1 d D U P A 2
H23D H 0.5353 -0.0018 0.3582 0.130 Uiso 0.176(4) 1 calc R U P A 2
H23E H 0.3469 -0.0094 0.3243 0.130 Uiso 0.176(4) 1 calc R U P A 2
H23F H 0.5888 0.0228 0.3112 0.130 Uiso 0.176(4) 1 calc R U P A 2
O1P O -0.082(16) 0.256(7) 0.371(2) 0.08(3) Uiso 0.079(4) 1 d D U P A 3
C7P C 0.038(7) 0.314(3) 0.3428(8) 0.07(2) Uiso 0.079(4) 1 d D U P A 3
C8P C 0.163(9) 0.391(5) 0.3699(15) 0.023(18) Uiso 0.079(4) 1 d D U P A 3
C9P C 0.050(9) 0.425(6) 0.4051(19) 0.030(18) Uiso 0.079(4) 1 d D U P A 3
H9P H -0.0965 0.4055 0.4104 0.036 Uiso 0.079(4) 1 calc R U P A 3
C10P C 0.162(9) 0.489(5) 0.4320(18) 0.038(19) Uiso 0.079(4) 1 d D U P A 3
H10P H 0.0911 0.5126 0.4559 0.046 Uiso 0.079(4) 1 calc R U P A 3
C11P C 0.381(7) 0.517(2) 0.4237(11) 0.049(19) Uiso 0.079(4) 1 d D U P A 3
C12P C 0.493(10) 0.483(5) 0.3884(18) 0.046(19) Uiso 0.079(4) 1 d D U P A 3
H12P H 0.6390 0.5026 0.3831 0.055 Uiso 0.079(4) 1 calc R U P A 3
C13P C 0.381(11) 0.419(6) 0.361(2) 0.048(19) Uiso 0.079(4) 1 d D U P A 3
H13P H 0.4512 0.3948 0.3369 0.058 Uiso 0.079(4) 1 calc R U P A 3
C15P C -0.076(8) 0.378(5) 0.3045(12) 0.058(12) Uiso 0.079(4) 1 d D U P A 3
C16P C -0.318(8) 0.356(11) 0.295(3) 0.08(2) Uiso 0.079(4) 1 d D U P A 3
H16G H -0.4107 0.3945 0.3135 0.117 Uiso 0.079(4) 1 calc R U P A 3
H16H H -0.3495 0.3739 0.2665 0.117 Uiso 0.079(4) 1 calc R U P A 3
H16I H -0.3466 0.2856 0.2991 0.117 Uiso 0.079(4) 1 calc R U P A 3
C17P C -0.03(2) 0.491(4) 0.305(3) 0.07(2) Uiso 0.079(4) 1 d D U P A 3
H17G H 0.1267 0.5017 0.3114 0.107 Uiso 0.079(4) 1 calc R U P A 3
H17H H -0.0638 0.5193 0.2785 0.107 Uiso 0.079(4) 1 calc R U P A 3
H17I H -0.1182 0.5219 0.3265 0.107 Uiso 0.079(4) 1 calc R U P A 3
C21P C 0.399(3) 0.1082(12) 0.3330(5) 0.056(5) Uani 0.079(4) 1 d . U P A 3
H21P H 0.4259 0.1472 0.3586 0.067 Uiso 0.079(4) 1 calc R U P A 3
C22P C 0.220(3) 0.0320(13) 0.3443(5) 0.086(6) Uani 0.079(4) 1 d . U P A 3
H22F H 0.2774 -0.0136 0.3650 0.129 Uiso 0.079(4) 1 calc R U P A 3
H22G H 0.0922 0.0664 0.3554 0.129 Uiso 0.079(4) 1 calc R U P A 3
H22H H 0.1779 -0.0050 0.3198 0.129 Uiso 0.079(4) 1 calc R U P A 3
C23P C 0.619(2) 0.0567(14) 0.3232(5) 0.075(6) Uani 0.079(4) 1 d . U P A 3
H23G H 0.6541 0.0102 0.3452 0.113 Uiso 0.079(4) 1 calc R U P A 3
H23H H 0.6061 0.0211 0.2972 0.113 Uiso 0.079(4) 1 calc R U P A 3
H23I H 0.7348 0.1061 0.3211 0.113 Uiso 0.079(4) 1 calc R U P A 3

loop_
_atom_site_aniso_label
_atom_site_aniso_U_11
_atom_site_aniso_U_22
_atom_site_aniso_U_33
_atom_site_aniso_U_23
_atom_site_aniso_U_13
_atom_site_aniso_U_12
O2 0.074(6) 0.056(9) 0.075(9) -0.028(5) 0.007(5) 0.007(5)
O3 0.072(5) 0.069(9) 0.086(9) -0.014(5) 0.005(6) -0.035(6)
C14 0.071(9) 0.029(13) 0.056(13) -0.004(7) -0.022(9) 0.011(9)
N1 0.060(6) 0.037(10) 0.073(10) 0.002(5) -0.006(6) -0.014(6)
O1 0.105(10) 0.059(13) 0.059(11) -0.024(7) 0.017(9) -0.017(10)
C15 0.072(8) 0.043(11) 0.053(10) 0.002(6) -0.001(7) 0.005(8)
C16 0.065(8) 0.041(13) 0.065(12) 0.006(6) 0.007(8) -0.005(8)
C17 0.056(8) 0.041(14) 0.123(15) -0.016(8) 0.014(9) 0.005(8)
C21 0.078(10) 0.052(12) 0.036(10) 0.003(7) -0.004(8) 0.020(9)
C22 0.109(13) 0.056(15) 0.093(15) 0.038(9) -0.009(11) -0.008(12)
C23 0.094(12) 0.078(15) 0.055(14) 0.009(8) -0.010(10) 0.027(11)
C15D 0.072(8) 0.043(11) 0.053(10) 0.002(6) -0.001(7) 0.005(8)
C16D 0.065(8) 0.041(13) 0.065(12) 0.006(6) 0.007(8) -0.005(8)
C17D 0.056(8) 0.041(14) 0.123(15) -0.016(8) 0.014(9) 0.005(8)
C21P 0.078(10) 0.052(12) 0.036(10) 0.003(7) -0.004(8) 0.020(9)
C22P 0.109(13) 0.056(15) 0.093(15) 0.038(9) -0.009(11) -0.008(12)
C23P 0.094(12) 0.078(15) 0.055(14) 0.009(8) -0.010(10) 0.027(11)

loop_
_atom_type_symbol
_atom_type_description
_atom_type_scat_dispersion_real
_atom_type_scat_dispersion_imag
_atom_type_scat_source
C C 0.0033 0.0016 'International Tables Vol C Tables 4.2.6.8 and 6.1.1.4'
H H 0.0000 0.0000 'International Tables Vol C Tables 4.2.6.8 and 6.1.1.4'
N N 0.0061 0.0033 'International Tables Vol C Tables 4.2.6.8 and 6.1.1.4'
O O 0.0106 0.0060 'International Tables Vol C Tables 4.2.6.8 and 6.1.1.4'

loop_
_geom_angle_atom_site_label_1
_geom_angle_atom_site_label_2
_geom_angle_atom_site_label_3
_geom_angle
_geom_angle_site_symmetry_1
_geom_angle_site_symmetry_3
_geom_angle_publ_flag
C6 C1 C2 120.6(11) . . ?
C6 C1 C7 119.1(11) . . ?
C2 C1 C7 120.3(12) . . ?
C6 C1 C7P 148.6(17) . . ?
C2 C1 C7P 90.7(15) . . ?
C6 C1 C7D 111.5(16) . . ?
C2 C1 C7D 127.8(17) . . ?
C3 C2 C1 119.2(12) . . ?
C3 C2 C15P 141.4(18) . . ?
C1 C2 C15P 97.8(16) . . ?
C3 C2 C15 121.0(10) . . ?
C1 C2 C15 119.6(11) . . ?
C3 C2 C15D 121.0(10) . . ?
C1 C2 C15D 119.6(11) . . ?
C4 C3 C2 122.1(12) . . ?
C3 C4 C5 117.4(12) . . ?
C3 C4 C18 124.0(11) . . ?
C5 C4 C18 118.3(12) . . ?
C6 C5 C4 122.7(12) . . ?
C1 C6 C5 118.0(10) . . ?
C1 C6 C21P 121.7(12) . . ?
C5 C6 C21P 119.9(12) . . ?
C1 C6 C21 121.7(12) . . ?
C5 C6 C21 119.9(12) . . ?
C1 C6 C21D 111.1(17) . . ?
C5 C6 C21D 130.5(17) . . ?
O2 C14 O3 123.1(12) . . ?
O2 C14 C11D 118.2(13) . . ?
O3 C14 C11D 118.7(13) . . ?
O2 C14 C11 118.2(13) . . ?
O3 C14 C11 118.7(13) . . ?
O2 C14 C11P 118(2) . . ?
O3 C14 C11P 118(2) . . ?
C20 C18 C19 112.6(12) . . ?
C20 C18 C4 115.7(11) . . ?
C19 C18 C4 111.1(11) . . ?
C27 C26 C31 118.1(14) . . ?
C27 C26 C25 120.8(13) . . ?
C31 C26 C25 120.8(11) . . ?
N1 C25 C26 109.6(10) . . ?
N1 C25 C24 110.0(11) . . ?
C26 C25 C24 115.0(11) . . ?
C28 C27 C26 120.3(14) . . ?
C29 C28 C27 122.1(15) . . ?
C28 C29 C30 121.0(17) . . ?
C29 C30 C31 119.0(15) . . ?
C26 C31 C30 119.3(13) . . ?
O1 C7 C8 118.9(15) . . ?
O1 C7 C1 121.5(14) . . ?
C8 C7 C1 119.4(13) . . ?
C9 C8 C13 119.1(11) . . ?
C9 C8 C7 119.4(11) . . ?
C13 C8 C7 121.3(13) . . ?
C8 C9 C10 120.4(11) . . ?
C9 C10 C11 121.0(13) . . ?
C10 C11 C12 118.2(13) . . ?
C10 C11 C14 121.5(14) . . ?
C12 C11 C14 120.1(12) . . ?
C13 C12 C11 120.2(12) . . ?
C12 C13 C8 120.6(12) . . ?
C17 C15 C16 113.8(12) . . ?
C17 C15 C2 111.9(11) . . ?
C16 C15 C2 110.8(11) . . ?
C6 C21 C23 114.5(13) . . ?
C6 C21 C22 113.5(11) . . ?
C23 C21 C22 111.0(14) . . ?
O1D C7D C22D 116(3) . . ?
O1D C7D C8D 111(3) . . ?
C22D C7D C8D 112(3) . . ?
O1D C7D C1 104(3) . . ?
C22D C7D C1 99(2) . . ?
C8D C7D C1 113.3(19) . . ?
C9D C8D C13D 119.1(11) . . ?
C9D C8D C7D 119.9(14) . . ?
C13D C8D C7D 120.8(15) . . ?
C8D C9D C10D 120.4(11) . . ?
C9D C10D C11D 121.0(13) . . ?
C10D C11D C12D 118.2(13) . . ?
C10D C11D C14 121.5(14) . . ?
C12D C11D C14 120.1(12) . . ?
C13D C12D C11D 120.2(12) . . ?
C12D C13D C8D 120.6(12) . . ?
C17D C15D C16D 113.8(12) . . ?
C17D C15D C2 111.9(11) . . ?
C16D C15D C2 110.8(11) . . ?
C23D C21D C6 111(4) . . ?
C23D C21D C22D 119(4) . . ?
C6 C21D C22D 98(2) . . ?
C7D C22D C21D 111(3) . . ?
O1P C7P C1 118(4) . . ?
O1P C7P C8P 105(3) . . ?
C1 C7P C8P 115(3) . . ?
O1P C7P C15P 124(4) . . ?
C1 C7P C15P 87.9(15) . . ?
C8P C7P C15P 106(3) . . ?
C13P C8P C9P 123(3) . . ?
C13P C8P C7P 121(3) . . ?
C9P C8P C7P 116(3) . . ?
C10P C9P C8P 118(3) . . ?
C9P C10P C11P 121(3) . . ?
C12P C11P C10P 121(3) . . ?
C12P C11P C14 120(3) . . ?
C10P C11P C14 119(3) . . ?
C11P C12P C13P 119(3) . . ?
C8P C13P C12P 119(3) . . ?
C16P C15P C2 118(4) . . ?
C16P C15P C17P 112(3) . . ?
C2 C15P C17P 110(4) . . ?
C16P C15P C7P 117(4) . . ?
C2 C15P C7P 82.9(15) . . ?
C17P C15P C7P 115(4) . . ?
C6 C21P C23P 114.5(13) . . ?
C6 C21P C22P 113.5(11) . . ?
C23P C21P C22P 111.0(14) . . ?

loop_
_geom_bond_atom_site_label_1
_geom_bond_atom_site_label_2
_geom_bond_distance
_geom_bond_site_symmetry_2
_geom_bond_publ_flag
O2 C14 1.257(14) . ?
O3 C14 1.268(14) . ?
C1 C6 1.376(14) . ?
C1 C2 1.401(15) . ?
C1 C7 1.517(16) . ?
C1 C7P 1.53(2) . ?
C1 C7D 1.56(2) . ?
C2 C3 1.389(14) . ?
C2 C15P 1.51(2) . ?
C2 C15 1.525(17) . ?
C2 C15D 1.525(17) . ?
C3 C4 1.358(14) . ?
C4 C5 1.404(15) . ?
C4 C18 1.513(16) . ?
C5 C6 1.392(14) . ?
C6 C21P 1.508(16) . ?
C6 C21 1.508(16) . ?
C6 C21D 1.53(2) . ?
C14 C11D 1.493(18) . ?
C14 C11 1.493(18) . ?
C14 C11P 1.52(2) . ?
C18 C20 1.509(16) . ?
C18 C19 1.511(15) . ?
C26 C27 1.381(15) . ?
C26 C31 1.382(15) . ?
C26 C25 1.501(17) . ?
N1 C25 1.495(15) . ?
C24 C25 1.529(15) . ?
C27 C28 1.375(16) . ?
C28 C29 1.304(17) . ?
C29 C30 1.361(17) . ?
C30 C31 1.432(18) . ?
O1 C7 1.214(15) . ?
C7 C8 1.480(17) . ?
C8 C9 1.360(14) . ?
C8 C13 1.376(15) . ?
C9 C10 1.372(16) . ?
C10 C11 1.375(15) . ?
C11 C12 1.379(16) . ?
C12 C13 1.373(17) . ?
C15 C17 1.485(18) . ?
C15 C16 1.515(16) . ?
C21 C23 1.515(17) . ?
C21 C22 1.520(17) . ?
O1D C7D 1.44(3) . ?
C7D C22D 1.53(3) . ?
C7D C8D 1.54(2) . ?
C8D C9D 1.360(14) . ?
C8D C13D 1.376(15) . ?
C9D C10D 1.372(16) . ?
C10D C11D 1.375(15) . ?
C11D C12D 1.379(16) . ?
C12D C13D 1.373(17) . ?
C15D C17D 1.485(18) . ?
C15D C16D 1.515(16) . ?
C21D C23D 1.50(3) . ?
C21D C22D 1.53(3) . ?
O1P C7P 1.39(3) . ?
C7P C8P 1.54(2) . ?
C7P C15P 1.64(3) . ?
C8P C13P 1.38(3) . ?
C8P C9P 1.39(3) . ?
C9P C10P 1.38(3) . ?
C10P C11P 1.39(3) . ?
C11P C12P 1.39(3) . ?
C12P C13P 1.40(3) . ?
C15P C16P 1.51(3) . ?
C15P C17P 1.53(3) . ?
C21P C23P 1.515(17) . ?
C21P C22P 1.520(17) . ?

_cod_database_fobs_code 2108818
